data_2203391
loop_
_publ_author_name
'Li, Dan'
'Tao, Wu'
'Ng, Seik Weng'

_publ_section_title
;
 Benzimidaxolyl(triphenylphosphine)gold(I)
;
_journal_issue 4
_journal_name_full 'Acta Crystallographica Section E'
_journal_page_first m399
_journal_page_last m400
_journal_paper_doi 10.1107/S1600536804005471
_journal_volume 60
_journal_year 2004
_chemical_formula_iupac '[Au (C7 H5 N2) (C18 H15 P)]'
_chemical_formula_moiety 'C25 H20 Au N2 P'
_chemical_formula_sum 'C25 H20 Au N2 P'
_chemical_formula_weight 576.37
_chemical_name_systematic
;
Indolyl(triphenylphosphine)gold(I)
;
_space_group_IT_number 2
_symmetry_cell_setting triclinic
_symmetry_space_group_name_Hall '-P 1'
_symmetry_space_group_name_H-M 'P -1'
_atom_sites_solution_hydrogens geom
_atom_sites_solution_primary direct
_atom_sites_solution_secondary difmap
_audit_creation_method SHELXL-97
_cell_angle_alpha 103.0110(10)
_cell_angle_beta 97.4420(10)
_cell_angle_gamma 96.5510(10)
_cell_formula_units_Z 2
_cell_length_a 6.5683(3)
_cell_length_b 11.5851(4)
_cell_length_c 15.1189(5)
_cell_measurement_reflns_used 4902
_cell_measurement_temperature 298(2)
_cell_measurement_theta_max 26.4
_cell_measurement_theta_min 2.0
_cell_volume 1099.20(7)
_computing_cell_refinement 'SAINT (Bruker, 1999)'
_computing_data_collection 'SMART (Bruker, 1999)'
_computing_data_reduction SAINT
_computing_molecular_graphics 'ORTEPII (Johnson, 1976)'
_computing_publication_material SHELXL97
_computing_structure_refinement 'SHELXL97 (Sheldrick, 1997)'
_computing_structure_solution 'SHELXS97 (Sheldrick, 1997)'
_diffrn_ambient_temperature 298(2)
_diffrn_measured_fraction_theta_full 0.99
_diffrn_measured_fraction_theta_max 0.99
_diffrn_measurement_device_type 'Bruker SMART area-detector'
_diffrn_measurement_method '\f and \w scan'
_diffrn_radiation_monochromator graphite
_diffrn_radiation_source 'medium-focus sealed tube'
_diffrn_radiation_type MoK\a
_diffrn_radiation_wavelength 0.71073
_diffrn_reflns_av_R_equivalents 0.038
_diffrn_reflns_av_sigmaI/netI 0.074
_diffrn_reflns_limit_h_max 7
_diffrn_reflns_limit_h_min -8
_diffrn_reflns_limit_k_max 14
_diffrn_reflns_limit_k_min -14
_diffrn_reflns_limit_l_max 18
_diffrn_reflns_limit_l_min -18
_diffrn_reflns_number 6827
_diffrn_reflns_theta_full 26.4
_diffrn_reflns_theta_max 26.4
_diffrn_reflns_theta_min 2.0
_diffrn_standards_number 0
_exptl_absorpt_coefficient_mu 6.778
_exptl_absorpt_correction_T_max 0.258
_exptl_absorpt_correction_T_min 0.122
_exptl_absorpt_correction_type multi-scan
_exptl_absorpt_process_details '(SADABS; Bruker, 1999)'
_exptl_crystal_colour Colorless
_exptl_crystal_density_diffrn 1.741
_exptl_crystal_density_method 'not measured'
_exptl_crystal_description Column
_exptl_crystal_F_000 556
_exptl_crystal_size_max 0.50
_exptl_crystal_size_mid 0.30
_exptl_crystal_size_min 0.20
_refine_diff_density_max 1.85
_refine_diff_density_min -0.86
_refine_ls_extinction_method none
_refine_ls_goodness_of_fit_ref 1.03
_refine_ls_hydrogen_treatment constr
_refine_ls_matrix_type full
_refine_ls_number_parameters 214
_refine_ls_number_reflns 4433
_refine_ls_number_restraints 0
_refine_ls_restrained_S_all 1.03
_refine_ls_R_factor_all 0.044
_refine_ls_R_factor_gt 0.040
_refine_ls_shift/su_max 0.001
_refine_ls_shift/su_mean 0.000
_refine_ls_structure_factor_coef Fsqd
_refine_ls_weighting_details 'calc w=1/[\s^2^(Fo^2^)+(0.043P)^2^+0.3535P] where P=(Fo^2^+2Fc^2^)/3'
_refine_ls_weighting_scheme calc
_refine_ls_wR_factor_gt 0.105
_refine_ls_wR_factor_ref 0.108
_reflns_number_gt 4022
_reflns_number_total 4433
_reflns_threshold_expression I>2\s(I)
_cod_data_source_file cf6334.cif
_cod_data_source_block I
_cod_depositor_comments
;
The following automatic conversions were performed:
'_symmetry_cell_setting' value 'Triclinic' changed to 'triclinic'
according to '/home/saulius/struct/CIF-dictionaries/cif_core.dic'
dictionary named 'cif_core.dic' version 2.4.1 from
2010-06-29.

'_exptl_absorpt_correction_type' value 'Multi-scan' changed
to 'multi-scan' according to
'/home/saulius/struct/CIF-dictionaries/cif_core.dic' dictionary named
'cif_core.dic' version 2.4.1 from 2010-06-29.

Automatic conversion script
Id: cif_fix_enum 1527 2010-12-29 10:47:43Z saulius 

The following automatic conversions were performed:

'_symmetry_cell_setting' value 'Triclinic' changed to 'triclinic'
according to /home/saulius/struct/CIF-dictionaries/cif_core.dic
dictionary named 'cif_core.dic' version 2.4.1 from
2010-06-29.

'_exptl_absorpt_correction_type' value 'Multi-scan'
changed to 'multi-scan' according to
/home/saulius/struct/CIF-dictionaries/cif_core.dic dictionary named
'cif_core.dic' version 2.4.1 from 2010-06-29.

Automatic conversion script
Id: cif_fix_values 1715 2011-07-08 13:25:40Z adriana 
;
_cod_database_code 2203391
_cod_database_fobs_code 2203391

loop_
_symmetry_equiv_pos_as_xyz
'x, y, z'
'-x, -y, -z'

loop_
_atom_site_label
_atom_site_fract_x
_atom_site_fract_y
_atom_site_fract_z
_atom_site_U_iso_or_equiv
_atom_site_adp_type
_atom_site_calc_flag
_atom_site_refinement_flags
_atom_site_occupancy
_atom_site_type_symbol
Au1 0.81614(3) 0.46792(2) 0.220970(10) 0.05220(10) Uani d . 1 Au
P1 0.5660(2) 0.31990(10) 0.22010(10) 0.0486(3) Uani d . 1 P
N1 1.0419(8) 0.6029(4) 0.2225(3) 0.0510(10) Uani d . 1 N
N2 1.3610(10) 0.6924(6) 0.2089(5) 0.0860(10) Uani d . 1 N
C1 0.4393(6) 0.3489(3) 0.3211(2) 0.0520(10) Uani d G 1 C
C2 0.4142(7) 0.2668(3) 0.3747(3) 0.067(2) Uani d G 1 C
C3 0.3124(8) 0.2929(4) 0.4502(3) 0.080(2) Uani d G 1 C
C4 0.2358(7) 0.4009(4) 0.4723(2) 0.070(2) Uani d G 1 C
C5 0.2609(7) 0.4830(3) 0.4187(3) 0.067(2) Uani d G 1 C
C6 0.3627(7) 0.4570(3) 0.3431(2) 0.061(2) Uani d G 1 C
C7 0.6573(6) 0.1784(3) 0.2155(3) 0.0530(10) Uani d G 1 C
C8 0.5656(7) 0.0750(4) 0.1497(3) 0.079(2) Uani d G 1 C
C9 0.6425(9) -0.0321(3) 0.1484(4) 0.101(3) Uani d G 1 C
C10 0.8112(9) -0.0359(3) 0.2130(4) 0.092(3) Uani d G 1 C
C11 0.9030(7) 0.0675(4) 0.2788(3) 0.078(2) Uani d G 1 C
C12 0.8260(6) 0.1747(3) 0.2801(3) 0.067(2) Uani d G 1 C
C13 0.3624(6) 0.2960(4) 0.1221(2) 0.0540(10) Uani d G 1 C
C14 0.1669(7) 0.2360(5) 0.1224(3) 0.083(2) Uani d G 1 C
C15 0.0113(6) 0.2191(5) 0.0471(3) 0.097(3) Uani d G 1 C
C16 0.0513(7) 0.2623(5) -0.0286(3) 0.094(3) Uani d G 1 C
C17 0.2468(8) 0.3223(4) -0.0289(2) 0.079(2) Uani d G 1 C
C18 0.4024(6) 0.3392(4) 0.0464(3) 0.063(2) Uani d G 1 C
C19 1.0967(6) 0.7050(3) 0.2911(2) 0.0510(10) Uani d G 1 C
C20 0.9858(6) 0.7521(4) 0.3596(3) 0.0600(10) Uani d G 1 C
C21 1.0682(8) 0.8587(4) 0.4238(3) 0.079(2) Uani d G 1 C
C22 1.2614(8) 0.9182(3) 0.4195(3) 0.083(2) Uani d G 1 C
C23 1.3723(6) 0.8710(4) 0.3510(3) 0.077(2) Uani d G 1 C
C24 1.2899(6) 0.7644(4) 0.2868(3) 0.0600(10) Uani d G 1 C
C25 1.2080(10) 0.5960(6) 0.1756(5) 0.062(2) Uani d . 1 C
H2 0.4655 0.1945 0.3599 0.080 Uiso calc R 1 H
H3 0.2956 0.2379 0.4861 0.096 Uiso calc R 1 H
H4 0.1677 0.4184 0.5228 0.084 Uiso calc R 1 H
H5 0.2096 0.5553 0.4335 0.081 Uiso calc R 1 H
H6 0.3795 0.5119 0.3073 0.074 Uiso calc R 1 H
H8 0.4527 0.0775 0.1065 0.095 Uiso calc R 1 H
H9 0.5812 -0.1013 0.1044 0.121 Uiso calc R 1 H
H10 0.8627 -0.1076 0.2121 0.111 Uiso calc R 1 H
H11 1.0158 0.0650 0.3220 0.094 Uiso calc R 1 H
H12 0.8874 0.2439 0.3241 0.080 Uiso calc R 1 H
H14 0.1401 0.2071 0.1730 0.099 Uiso calc R 1 H
H15 -0.1195 0.1789 0.0473 0.117 Uiso calc R 1 H
H16 -0.0528 0.2510 -0.0790 0.113 Uiso calc R 1 H
H17 0.2736 0.3512 -0.0795 0.094 Uiso calc R 1 H
H18 0.5332 0.3793 0.0462 0.076 Uiso calc R 1 H
H20 0.8565 0.7123 0.3624 0.072 Uiso calc R 1 H
H21 0.9940 0.8902 0.4696 0.095 Uiso calc R 1 H
H22 1.3165 0.9895 0.4624 0.099 Uiso calc R 1 H
H23 1.5016 0.9108 0.3481 0.093 Uiso calc R 1 H
H25 1.2160 0.5326 0.1266 0.075 Uiso calc R 1 H

loop_
_atom_site_aniso_label
_atom_site_aniso_U_11
_atom_site_aniso_U_22
_atom_site_aniso_U_33
_atom_site_aniso_U_12
_atom_site_aniso_U_13
_atom_site_aniso_U_23
Au1 0.0584(2) 0.0477(2) 0.0546(2) 0.00440(10) 0.01480(10) 0.01970(10)
P1 0.0539(8) 0.0488(7) 0.0474(7) 0.0059(6) 0.0142(6) 0.0176(6)
N1 0.055(3) 0.048(3) 0.056(3) 0.008(2) 0.018(2) 0.021(2)
N2 0.083(4) 0.083(4) 0.104(5) 0.013(3) 0.038(4) 0.036(4)
C1 0.051(3) 0.062(3) 0.040(2) 0.002(2) 0.008(2) 0.013(2)
C2 0.082(4) 0.063(4) 0.063(3) 0.008(3) 0.028(3) 0.024(3)
C3 0.099(6) 0.091(5) 0.064(4) 0.012(4) 0.038(4) 0.034(4)
C4 0.068(4) 0.090(5) 0.055(3) 0.014(4) 0.019(3) 0.016(3)
C5 0.067(4) 0.081(4) 0.055(3) 0.025(3) 0.009(3) 0.012(3)
C6 0.069(4) 0.074(4) 0.049(3) 0.020(3) 0.012(3) 0.023(3)
C7 0.057(3) 0.051(3) 0.058(3) 0.002(2) 0.022(3) 0.019(2)
C8 0.102(6) 0.054(4) 0.077(4) 0.012(4) 0.000(4) 0.014(3)
C9 0.149(9) 0.059(4) 0.093(6) 0.027(5) 0.010(6) 0.012(4)
C10 0.125(9) 0.065(5) 0.104(7) 0.034(5) 0.034(6) 0.039(5)
C11 0.076(4) 0.080(5) 0.094(5) 0.023(4) 0.020(4) 0.044(4)
C12 0.061(4) 0.064(4) 0.078(4) 0.007(3) 0.011(3) 0.026(3)
C13 0.061(3) 0.061(3) 0.044(3) 0.012(3) 0.015(2) 0.015(2)
C14 0.058(4) 0.133(7) 0.059(4) 0.001(4) 0.013(3) 0.031(4)
C15 0.063(4) 0.149(8) 0.076(5) 0.002(5) 0.007(4) 0.028(5)
C16 0.096(6) 0.133(8) 0.057(4) 0.047(6) 0.004(4) 0.019(4)
C17 0.103(6) 0.091(5) 0.050(3) 0.036(5) 0.019(4) 0.019(3)
C18 0.083(4) 0.064(4) 0.050(3) 0.021(3) 0.021(3) 0.019(3)
C19 0.056(3) 0.047(3) 0.057(3) 0.009(2) 0.014(2) 0.024(2)
C20 0.069(4) 0.052(3) 0.067(4) 0.005(3) 0.026(3) 0.023(3)
C21 0.107(6) 0.061(4) 0.072(4) 0.014(4) 0.030(4) 0.012(3)
C22 0.091(5) 0.063(4) 0.084(5) 0.005(4) 0.007(4) 0.006(4)
C23 0.066(4) 0.064(4) 0.097(5) -0.004(3) 0.011(4) 0.019(4)
C24 0.059(3) 0.058(3) 0.069(4) 0.008(3) 0.017(3) 0.024(3)
C25 0.078(4) 0.057(3) 0.066(4) 0.017(3) 0.035(3) 0.026(3)

loop_
_atom_type_symbol
_atom_type_description
_atom_type_scat_dispersion_real
_atom_type_scat_dispersion_imag
_atom_type_scat_source
C C 0.0033 0.0016 'International Tables Vol C Tables 4.2.6.8 and 6.1.1.4'
H H 0.0000 0.0000 'International Tables Vol C Tables 4.2.6.8 and 6.1.1.4'
N N 0.0061 0.0033 'International Tables Vol C Tables 4.2.6.8 and 6.1.1.4'
P P 0.1023 0.0942 'International Tables Vol C Tables 4.2.6.8 and 6.1.1.4'
Au Au -2.0133 8.8022 'International Tables Vol C Tables 4.2.6.8 and 6.1.1.4'

loop_
_geom_angle_atom_site_label_1
_geom_angle_atom_site_label_2
_geom_angle_atom_site_label_3
_geom_angle
_geom_angle_publ_flag
N1 Au1 P1 179.60(10) yes
C1 P1 C7 105.8(2) no
C1 P1 C13 106.0(2) no
C7 P1 C13 106.5(2) no
C1 P1 Au1 113.0(2) no
C7 P1 Au1 113.4(2) no
C13 P1 Au1 111.6(2) no
C19 N1 C25 105.0(5) no
C19 N1 Au1 124.8(3) no
C25 N1 Au1 127.1(4) no
C25 N2 C24 105.1(5) no
C2 C1 C6 120.0 no
C2 C1 P1 122.5(2) no
C6 C1 P1 117.5(2) no
C1 C2 C3 120.0 no
C1 C2 H2 120.0 no
C3 C2 H2 120.0 no
C4 C3 C2 120.0 no
C4 C3 H3 120.0 no
C2 C3 H3 120.0 no
C5 C4 C3 120.0 no
C5 C4 H4 120.0 no
C3 C4 H4 120.0 no
C4 C5 C6 120.0 no
C4 C5 H5 120.0 no
C6 C5 H5 120.0 no
C5 C6 C1 120.0 no
C5 C6 H6 120.0 no
C1 C6 H6 120.0 no
C8 C7 C12 120.0 no
C8 C7 P1 122.0(2) no
C12 C7 P1 118.0(2) no
C7 C8 C9 120.0 no
C7 C8 H8 120.0 no
C9 C8 H8 120.0 no
C8 C9 C10 120.0 no
C8 C9 H9 120.0 no
C10 C9 H9 120.0 no
C11 C10 C9 120.0 no
C11 C10 H10 120.0 no
C9 C10 H10 120.0 no
C10 C11 C12 120.0 no
C10 C11 H11 120.0 no
C12 C11 H11 120.0 no
C11 C12 C7 120.0 no
C11 C12 H12 120.0 no
C7 C12 H12 120.0 no
C14 C13 C18 120.0 no
C14 C13 P1 120.6(2) no
C18 C13 P1 119.4(2) no
C13 C14 C15 120.0 no
C13 C14 H14 120.0 no
C15 C14 H14 120.0 no
C14 C15 C16 120.0 no
C14 C15 H15 120.0 no
C16 C15 H15 120.0 no
C17 C16 C15 120.0 no
C17 C16 H16 120.0 no
C15 C16 H16 120.0 no
C16 C17 C18 120.0 no
C16 C17 H17 120.0 no
C18 C17 H17 120.0 no
C17 C18 C13 120.0 no
C17 C18 H18 120.0 no
C13 C18 H18 120.0 no
N1 C19 C20 128.5(3) no
N1 C19 C24 111.5(3) no
C20 C19 C24 120.0 no
C19 C20 C21 120.0 no
C19 C20 H20 120.0 no
C21 C20 H20 120.0 no
C20 C21 C22 120.0 no
C20 C21 H21 120.0 no
C22 C21 H21 120.0 no
C23 C22 C21 120.0 no
C23 C22 H22 120.0 no
C21 C22 H22 120.0 no
C24 C23 C22 120.0 no
C24 C23 H23 120.0 no
C22 C23 H23 120.0 no
C23 C24 C19 120.0 no
C23 C24 N2 134.3(4) no
C19 C24 N2 105.7(4) no
N2 C25 N1 112.7(6) no
N2 C25 H25 123.7 no
N1 C25 H25 123.7 no

loop_
_geom_bond_atom_site_label_1
_geom_bond_atom_site_label_2
_geom_bond_distance
_geom_bond_publ_flag
Au1 N1 2.022(5) yes
Au1 P1 2.232(2) yes
P1 C1 1.817(3) no
P1 C7 1.799(3) no
P1 C13 1.810(3) no
N1 C19 1.363(6) no
N1 C25 1.378(8) no
N2 C25 1.360(10) no
N2 C24 1.444(8) no
C1 C2 1.39 no
C1 C6 1.39 no
C2 C3 1.39 no
C2 H2 0.93 no
C3 C4 1.39 no
C3 H3 0.93 no
C4 C5 1.39 no
C4 H4 0.93 no
C5 C6 1.39 no
C5 H5 0.93 no
C6 H6 0.93 no
C7 C8 1.39 no
C7 C12 1.39 no
C8 C9 1.39 no
C8 H8 0.93 no
C9 C10 1.39 no
C9 H9 0.93 no
C10 C11 1.39 no
C10 H10 0.93 no
C11 C12 1.39 no
C11 H11 0.93 no
C12 H12 0.93 no
C13 C14 1.39 no
C13 C18 1.39 no
C14 C15 1.39 no
C14 H14 0.93 no
C15 C16 1.39 no
C15 H15 0.93 no
C16 C17 1.39 no
C16 H16 0.93 no
C17 C18 1.39 no
C17 H17 0.93 no
C18 H18 0.93 no
C19 C20 1.39 no
C19 C24 1.39 no
C20 C21 1.39 no
C20 H20 0.93 no
C21 C22 1.39 no
C21 H21 0.93 no
C22 C23 1.39 no
C22 H22 0.93 no
C23 C24 1.39 no
C23 H23 0.93 no
C25 H25 0.93 no

loop_
_geom_torsion_atom_site_label_1
_geom_torsion_atom_site_label_2
_geom_torsion_atom_site_label_3
_geom_torsion_atom_site_label_4
_geom_torsion
_geom_torsion_publ_flag
C7 P1 C1 C2 -4.2(3) no
C13 P1 C1 C2 108.6(3) no
Au1 P1 C1 C2 -128.8(2) no
C7 P1 C1 C6 177.0(2) no
C13 P1 C1 C6 -70.2(3) no
Au1 P1 C1 C6 52.4(3) no
P1 C1 C2 C3 -178.8(3) no
P1 C1 C6 C5 178.8(3) no
C13 P1 C7 C8 -4.1(3) no
C1 P1 C7 C8 108.3(3) no
Au1 P1 C7 C8 -127.3(3) no
C13 P1 C7 C12 175.4(3) no
C1 P1 C7 C12 -72.2(3) no
Au1 P1 C7 C12 52.2(3) no
P1 C7 C8 C9 179.5(4) no
P1 C7 C12 C11 -179.5(3) no
C7 P1 C13 C14 75.5(3) no
C1 P1 C13 C14 -36.9(3) no
Au1 P1 C13 C14 -160.3(2) no
C7 P1 C13 C18 -105.1(3) no
C1 P1 C13 C18 142.6(3) no
Au1 P1 C13 C18 19.1(3) no
P1 C13 C14 C15 179.4(4) no
P1 C13 C18 C17 -179.5(4) no
C25 N1 C19 C20 -178.3(4) no
Au1 N1 C19 C20 -17.2(6) no
C25 N1 C19 C24 1.9(5) no
Au1 N1 C19 C24 163.1(3) no
N1 C19 C20 C21 -179.7(5) no
C22 C23 C24 N2 179.9(6) no
N1 C19 C24 C23 179.7(4) no
N1 C19 C24 N2 -0.2(5) no
C20 C19 C24 N2 -179.9(4) no
C25 N2 C24 C23 178.4(4) no
C25 N2 C24 C19 -1.6(6) no
C24 N2 C25 N1 3.0(8) no
C19 N1 C25 N2 -3.1(7) no
Au1 N1 C25 N2 -163.6(5) no
